data_2222002
loop_
_publ_author_name
'Espinosa Leija, Armando'
'Hern\'andez, Guadalupe'
'Cruz, Sandra'
'Bern\`es, Sylvain'
'Guti\'errez, Ren\'e'

_publ_section_title
;
 1,3-Bis{(+)-(<i>S</i>)-[1-(1-naphthyl)ethyl]iminomethyl}benzene
 dichloromethane solvate
;
_journal_coeditor_code FJ2198
_journal_issue 6
_journal_name_full 'Acta Crystallographica Section E'
_journal_page_first o1316
_journal_paper_doi 10.1107/S1600536809017528
_journal_volume 65
_journal_year 2009
_chemical_formula_iupac 'C32 H28 N2, C H2 Cl2'
_chemical_formula_moiety 'C32 H28 N2, C H2 Cl2'
_chemical_formula_sum 'C33 H30 Cl2 N2'
_chemical_formula_weight 525.49
_chemical_melting_point 343
_chemical_name_systematic
;
1,3-Bis{(+)-(<i>S</i>)-[1-(1-naphthyl)ethyl]iminomethyl}benzene
dichloromethane solvate
;
_space_group_IT_number 18
_symmetry_cell_setting orthorhombic
_symmetry_space_group_name_Hall 'P 2 2ab'
_symmetry_space_group_name_H-M 'P 21 21 2'
_atom_sites_solution_hydrogens geom
_atom_sites_solution_primary direct
_atom_sites_solution_secondary difmap
_audit_creation_method SHELXL-97
_cell_angle_alpha 90.00
_cell_angle_beta 90.00
_cell_angle_gamma 90.00
_cell_formula_units_Z 2
_cell_length_a 8.550(2)
_cell_length_b 20.706(6)
_cell_length_c 7.972(3)
_cell_measurement_reflns_used 51
_cell_measurement_temperature 298.0(10)
_cell_measurement_theta_max 11.91
_cell_measurement_theta_min 4.04
_cell_volume 1411.3(7)
_computing_cell_refinement 'XSCANS (Siemens, 1996)'
_computing_data_collection 'XSCANS (Siemens, 1996)'
_computing_data_reduction 'XSCANS (Siemens, 1996)'
_computing_molecular_graphics 'Mercury (Macrae <i>et al.</i>,  2006)'
_computing_publication_material 'SHELXL97 (Sheldrick, 2008)'
_computing_structure_refinement 'SHELXL97 (Sheldrick, 2008)'
_computing_structure_solution 'SHELXS97 (Sheldrick, 2008)'
_diffrn_ambient_temperature 298.0(10)
_diffrn_measured_fraction_theta_full 0.999
_diffrn_measured_fraction_theta_max 0.999
_diffrn_measurement_device_type 'Siemens P4'
_diffrn_measurement_method 2\q/\w
_diffrn_radiation_monochromator graphite
_diffrn_radiation_source 'fine-focus sealed tube'
_diffrn_radiation_type MoK\a
_diffrn_radiation_wavelength 0.71073
_diffrn_reflns_av_R_equivalents 0.0596
_diffrn_reflns_av_sigmaI/netI 0.0538
_diffrn_reflns_limit_h_max 10
_diffrn_reflns_limit_h_min -10
_diffrn_reflns_limit_k_max 24
_diffrn_reflns_limit_k_min -24
_diffrn_reflns_limit_l_max 9
_diffrn_reflns_limit_l_min -9
_diffrn_reflns_number 6308
_diffrn_reflns_theta_full 25.00
_diffrn_reflns_theta_max 25.02
_diffrn_reflns_theta_min 1.97
_diffrn_standards_decay_% 2.3
_diffrn_standards_interval_count 97
_diffrn_standards_number 3
_exptl_absorpt_coefficient_mu 0.254
_exptl_absorpt_correction_T_max 0.95413
_exptl_absorpt_correction_T_min 0.93260
_exptl_absorpt_correction_type gaussian
_exptl_absorpt_process_details '(XSCANS; Siemens, 1996)'
_exptl_crystal_colour yellow
_exptl_crystal_density_diffrn 1.237
_exptl_crystal_density_method 'not measured'
_exptl_crystal_description prism
_exptl_crystal_F_000 552
_exptl_crystal_size_max 0.40
_exptl_crystal_size_mid 0.24
_exptl_crystal_size_min 0.20
_refine_diff_density_max 0.189
_refine_diff_density_min -0.162
_refine_ls_abs_structure_details 'Flack (1983), 1028 Friedel pairs'
_refine_ls_abs_structure_Flack 0.0(2)
_refine_ls_extinction_coef 0.036(6)
_refine_ls_extinction_expression Fc^*^=kFc[1+0.001xFc^2^\l^3^/sin(2\q)]^-1/4^
_refine_ls_extinction_method 'SHELXL97 (Sheldrick, 2008)'
_refine_ls_goodness_of_fit_ref 1.057
_refine_ls_hydrogen_treatment constr
_refine_ls_matrix_type full
_refine_ls_number_constraints 0
_refine_ls_number_parameters 172
_refine_ls_number_reflns 2497
_refine_ls_number_restraints 0
_refine_ls_restrained_S_all 1.057
_refine_ls_R_factor_all 0.1095
_refine_ls_R_factor_gt 0.0596
_refine_ls_shift/su_max 0.000
_refine_ls_shift/su_mean 0.000
_refine_ls_structure_factor_coef Fsqd
_refine_ls_weighting_details 'calc w=1/[\s^2^(Fo^2^)+(0.0833P)^2^+0.2257P] where P=(Fo^2^+2Fc^2^)/3'
_refine_ls_weighting_scheme calc
_refine_ls_wR_factor_gt 0.1451
_refine_ls_wR_factor_ref 0.1863
_reflns_number_gt 1428
_reflns_number_total 2497
_reflns_threshold_expression I>2\s(I)
_cod_data_source_file fj2198.cif
_cod_data_source_block I
_cod_database_code 2222002
_cod_database_fobs_code 2222002

loop_
_symmetry_equiv_pos_as_xyz
'x, y, z'
'-x, -y, z'
'-x+1/2, y+1/2, -z'
'x+1/2, -y+1/2, -z'

loop_
_atom_site_type_symbol
_atom_site_label
_atom_site_fract_x
_atom_site_fract_y
_atom_site_fract_z
_atom_site_U_iso_or_equiv
_atom_site_adp_type
_atom_site_calc_flag
_atom_site_refinement_flags
_atom_site_occupancy
_atom_site_disorder_assembly
_atom_site_disorder_group
N N1 0.8943(5) 0.38124(15) 1.0214(4) 0.0789(10) Uani d . 1 . .
C C1 1.0000 0.5000 1.5231(7) 0.0904(19) Uani d S 1 . .
H H1A 1.0000 0.5000 1.6398 0.108 Uiso calc SR 1 . .
C C2 0.9506(5) 0.4463(2) 1.4376(5) 0.0800(12) Uani d . 1 . .
H H2A 0.9166 0.4102 1.4968 0.096 Uiso calc R 1 . .
C C3 0.9508(4) 0.44531(18) 1.2633(5) 0.0660(10) Uani d . 1 . .
C C4 1.0000 0.5000 1.1777(7) 0.0682(14) Uani d S 1 . .
H H4A 1.0000 0.5000 1.0611 0.082 Uiso calc SR 1 . .
C C5 0.9004(5) 0.38667(18) 1.1771(5) 0.0711(10) Uani d . 1 . .
H H5A 0.8711 0.3514 1.2420 0.085 Uiso calc R 1 . .
C C6 0.8370(5) 0.32020(18) 0.9537(5) 0.0747(11) Uani d . 1 . .
H H6A 0.8222 0.2897 1.0464 0.090 Uiso calc R 1 . .
C C7 0.6791(5) 0.3332(2) 0.8717(6) 0.0947(14) Uani d . 1 . .
H H7A 0.6077 0.3499 0.9539 0.142 Uiso calc R 1 . .
H H7B 0.6383 0.2937 0.8262 0.142 Uiso calc R 1 . .
H H7C 0.6918 0.3642 0.7832 0.142 Uiso calc R 1 . .
C C8 0.9507(5) 0.29178(16) 0.8309(5) 0.0646(9) Uani d . 1 . .
C C9 1.0643(5) 0.32880(18) 0.7563(5) 0.0760(11) Uani d . 1 . .
H H9A 1.0740 0.3720 0.7868 0.091 Uiso calc R 1 . .
C C10 1.1656(6) 0.3034(2) 0.6361(6) 0.0924(14) Uani d . 1 . .
H H10A 1.2430 0.3295 0.5899 0.111 Uiso calc R 1 . .
C C11 1.1527(6) 0.2419(2) 0.5865(5) 0.0851(12) Uani d . 1 . .
H H11A 1.2184 0.2263 0.5028 0.102 Uiso calc R 1 . .
C C12 1.0413(5) 0.20049(19) 0.6592(5) 0.0751(11) Uani d . 1 . .
C C13 1.0297(6) 0.1351(2) 0.6116(6) 0.0911(13) Uani d . 1 . .
H H13A 1.0960 0.1188 0.5293 0.109 Uiso calc R 1 . .
C C14 0.9225(6) 0.0957(2) 0.6848(7) 0.0973(15) Uani d . 1 . .
H H14A 0.9158 0.0527 0.6524 0.117 Uiso calc R 1 . .
C C15 0.8233(5) 0.1194(2) 0.8073(7) 0.0909(14) Uani d . 1 . .
H H15A 0.7514 0.0919 0.8578 0.109 Uiso calc R 1 . .
C C16 0.8295(5) 0.18255(17) 0.8549(6) 0.0749(11) Uani d . 1 . .
H H16A 0.7615 0.1975 0.9371 0.090 Uiso calc R 1 . .
C C17 0.9380(4) 0.22579(17) 0.7812(5) 0.0652(9) Uani d . 1 . .
C C18 0.5000 0.5000 0.8916(9) 0.123(3) Uani d S 1 . .
H H18A 0.4641 0.5349 0.9629 0.148 Uiso d R 1 . .
Cl Cl1 0.6505(3) 0.52641(11) 0.7706(3) 0.1852(10) Uani d . 1 . .

loop_
_atom_site_aniso_label
_atom_site_aniso_U_11
_atom_site_aniso_U_22
_atom_site_aniso_U_33
_atom_site_aniso_U_12
_atom_site_aniso_U_13
_atom_site_aniso_U_23
N1 0.102(3) 0.0685(19) 0.067(2) -0.0018(18) 0.003(2) 0.0003(16)
C1 0.099(5) 0.115(5) 0.057(3) 0.000(4) 0.000 0.000
C2 0.084(3) 0.090(3) 0.066(2) 0.004(3) 0.008(2) 0.008(2)
C3 0.062(2) 0.076(2) 0.060(2) 0.0110(19) 0.0047(19) 0.0017(19)
C4 0.073(3) 0.075(3) 0.056(3) 0.015(3) 0.000 0.000
C5 0.073(2) 0.070(2) 0.070(3) 0.008(2) 0.007(2) 0.008(2)
C6 0.085(3) 0.070(2) 0.069(2) -0.001(2) 0.003(2) 0.0066(19)
C7 0.080(3) 0.099(3) 0.105(3) 0.016(3) 0.008(3) 0.000(3)
C8 0.069(2) 0.064(2) 0.060(2) 0.0002(18) 0.003(2) 0.0087(17)
C9 0.085(3) 0.072(2) 0.071(2) -0.006(2) 0.005(2) 0.009(2)
C10 0.091(3) 0.100(3) 0.086(3) -0.005(3) 0.026(3) 0.022(3)
C11 0.082(3) 0.102(3) 0.072(3) 0.013(3) 0.011(2) 0.003(2)
C12 0.071(2) 0.081(2) 0.073(2) 0.010(2) -0.014(2) -0.004(2)
C13 0.089(3) 0.090(3) 0.095(3) 0.020(3) -0.019(3) -0.019(3)
C14 0.097(3) 0.076(3) 0.120(4) 0.012(3) -0.030(4) -0.010(3)
C15 0.078(3) 0.075(3) 0.120(4) -0.005(2) -0.024(3) 0.007(3)
C16 0.066(2) 0.072(2) 0.087(3) -0.004(2) -0.004(2) 0.002(2)
C17 0.059(2) 0.069(2) 0.068(2) 0.0022(18) -0.007(2) 0.0072(18)
C18 0.192(10) 0.094(5) 0.084(4) -0.003(5) 0.000 0.000
Cl1 0.1454(16) 0.208(2) 0.202(2) -0.0442(14) 0.0100(17) 0.0547(16)

loop_
_atom_type_symbol
_atom_type_description
_atom_type_scat_dispersion_real
_atom_type_scat_dispersion_imag
_atom_type_scat_source
C C 0.0033 0.0016 'International Tables Vol C Tables 4.2.6.8 and 6.1.1.4'
H H 0.0000 0.0000 'International Tables Vol C Tables 4.2.6.8 and 6.1.1.4'
N N 0.0061 0.0033 'International Tables Vol C Tables 4.2.6.8 and 6.1.1.4'
Cl Cl 0.1484 0.1585 'International Tables Vol C Tables 4.2.6.8 and 6.1.1.4'

loop_
_exptl_crystal_face_index_h
_exptl_crystal_face_index_k
_exptl_crystal_face_index_l
_exptl_crystal_face_perp_dist
0. 0. 1. 0.1000
0. 0. -1. 0.1000
0. 1. 0. 0.1400
0. -1. 0. 0.1400
1. -1. 1. 0.3000
-1. 1. -1. 0.3000

loop_
_geom_angle_atom_site_label_1
_geom_angle_atom_site_label_2
_geom_angle_atom_site_label_3
_geom_angle_site_symmetry_1
_geom_angle_site_symmetry_3
_geom_angle
_geom_angle_publ_flag
C5 N1 C6 . . 117.4(3) ?
C2 C1 C2 . 2_765 120.4(6) ?
C2 C1 H1A . . 119.8 ?
C2 C1 H1A 2_765 . 119.8 ?
C1 C2 C3 . . 120.6(4) ?
C1 C2 H2A . . 119.7 ?
C3 C2 H2A . . 119.7 ?
C4 C3 C2 . . 118.7(4) ?
C4 C3 C5 . . 122.5(4) ?
C2 C3 C5 . . 118.8(4) ?
C3 C4 C3 . 2_765 121.1(5) ?
C3 C4 H4A . . 119.4 ?
C3 C4 H4A 2_765 . 119.4 ?
N1 C5 C3 . . 123.7(4) ?
N1 C5 H5A . . 118.1 ?
C3 C5 H5A . . 118.1 ?
N1 C6 C8 . . 111.3(3) ?
N1 C6 C7 . . 107.6(3) ?
C8 C6 C7 . . 111.3(3) ?
N1 C6 H6A . . 108.8 ?
C8 C6 H6A . . 108.8 ?
C7 C6 H6A . . 108.8 ?
C6 C7 H7A . . 109.5 ?
C6 C7 H7B . . 109.5 ?
H7A C7 H7B . . 109.5 ?
C6 C7 H7C . . 109.5 ?
H7A C7 H7C . . 109.5 ?
H7B C7 H7C . . 109.5 ?
C9 C8 C17 . . 117.9(4) ?
C9 C8 C6 . . 121.5(3) ?
C17 C8 C6 . . 120.5(3) ?
C8 C9 C10 . . 121.8(4) ?
C8 C9 H9A . . 119.1 ?
C10 C9 H9A . . 119.1 ?
C11 C10 C9 . . 120.7(4) ?
C11 C10 H10A . . 119.7 ?
C9 C10 H10A . . 119.7 ?
C10 C11 C12 . . 121.0(4) ?
C10 C11 H11A . . 119.5 ?
C12 C11 H11A . . 119.5 ?
C11 C12 C13 . . 121.5(4) ?
C11 C12 C17 . . 118.7(4) ?
C13 C12 C17 . . 119.8(4) ?
C14 C13 C12 . . 120.5(5) ?
C14 C13 H13A . . 119.7 ?
C12 C13 H13A . . 119.7 ?
C13 C14 C15 . . 120.3(4) ?
C13 C14 H14A . . 119.9 ?
C15 C14 H14A . . 119.9 ?
C16 C15 C14 . . 120.8(5) ?
C16 C15 H15A . . 119.6 ?
C14 C15 H15A . . 119.6 ?
C15 C16 C17 . . 121.1(4) ?
C15 C16 H16A . . 119.4 ?
C17 C16 H16A . . 119.4 ?
C12 C17 C16 . . 117.4(4) ?
C12 C17 C8 . . 119.9(3) ?
C16 C17 C8 . . 122.7(4) ?
Cl1 C18 Cl1 2_665 . 110.8(4) ?
Cl1 C18 H18A 2_665 . 109.4 ?
Cl1 C18 H18A . . 109.4 ?

loop_
_geom_bond_atom_site_label_1
_geom_bond_atom_site_label_2
_geom_bond_site_symmetry_2
_geom_bond_distance
_geom_bond_publ_flag
N1 C5 . 1.248(5) ?
N1 C6 . 1.459(5) ?
C1 C2 . 1.371(5) ?
C1 C2 2_765 1.371(5) ?
C1 H1A . 0.9300 ?
C2 C3 . 1.390(5) ?
C2 H2A . 0.9300 ?
C3 C4 . 1.387(4) ?
C3 C5 . 1.460(5) ?
C4 C3 2_765 1.387(4) ?
C4 H4A . 0.9300 ?
C5 H5A . 0.9300 ?
C6 C8 . 1.500(5) ?
C6 C7 . 1.524(6) ?
C6 H6A . 0.9800 ?
C7 H7A . 0.9600 ?
C7 H7B . 0.9600 ?
C7 H7C . 0.9600 ?
C8 C9 . 1.373(5) ?
C8 C17 . 1.427(5) ?
C9 C10 . 1.395(6) ?
C9 H9A . 0.9300 ?
C10 C11 . 1.338(6) ?
C10 H10A . 0.9300 ?
C11 C12 . 1.407(6) ?
C11 H11A . 0.9300 ?
C12 C13 . 1.410(6) ?
C12 C17 . 1.414(5) ?
C13 C14 . 1.359(7) ?
C13 H13A . 0.9300 ?
C14 C15 . 1.384(7) ?
C14 H14A . 0.9300 ?
C15 C16 . 1.363(5) ?
C15 H15A . 0.9300 ?
C16 C17 . 1.416(5) ?
C16 H16A . 0.9300 ?
C18 Cl1 2_665 1.699(5) ?
C18 Cl1 . 1.699(5) ?
C18 H18A . 0.9698 ?

loop_
_geom_torsion_atom_site_label_1
_geom_torsion_atom_site_label_2
_geom_torsion_atom_site_label_3
_geom_torsion_atom_site_label_4
_geom_torsion_site_symmetry_1
_geom_torsion_site_symmetry_2
_geom_torsion_site_symmetry_3
_geom_torsion_site_symmetry_4
_geom_torsion
_geom_torsion_publ_flag
C2 C1 C2 C3 2_765 . . . 0.4(3) ?
C1 C2 C3 C4 . . . . -0.9(6) ?
C1 C2 C3 C5 . . . . 178.7(3) ?
C2 C3 C4 C3 . . . 2_765 0.4(3) ?
C5 C3 C4 C3 . . . 2_765 -179.1(4) ?
C6 N1 C5 C3 . . . . -178.2(4) ?
C4 C3 C5 N1 . . . . -1.5(6) ?
C2 C3 C5 N1 . . . . 179.0(4) ?
C5 N1 C6 C8 . . . . -126.4(4) ?
C5 N1 C6 C7 . . . . 111.4(4) ?
N1 C6 C8 C9 . . . . -19.0(5) ?
C7 C6 C8 C9 . . . . 101.1(4) ?
N1 C6 C8 C17 . . . . 164.5(3) ?
C7 C6 C8 C17 . . . . -75.4(4) ?
C17 C8 C9 C10 . . . . -0.3(6) ?
C6 C8 C9 C10 . . . . -176.9(4) ?
C8 C9 C10 C11 . . . . 1.5(7) ?
C9 C10 C11 C12 . . . . -2.7(7) ?
C10 C11 C12 C13 . . . . -178.1(4) ?
C10 C11 C12 C17 . . . . 2.7(6) ?
C11 C12 C13 C14 . . . . 179.2(4) ?
C17 C12 C13 C14 . . . . -1.6(6) ?
C12 C13 C14 C15 . . . . 0.0(7) ?
C13 C14 C15 C16 . . . . 1.0(7) ?
C14 C15 C16 C17 . . . . -0.3(6) ?
C11 C12 C17 C16 . . . . -178.6(4) ?
C13 C12 C17 C16 . . . . 2.2(5) ?
C11 C12 C17 C8 . . . . -1.5(5) ?
C13 C12 C17 C8 . . . . 179.3(4) ?
C15 C16 C17 C12 . . . . -1.3(6) ?
C15 C16 C17 C8 . . . . -178.3(4) ?
C9 C8 C17 C12 . . . . 0.3(5) ?
C6 C8 C17 C12 . . . . 177.0(3) ?
C9 C8 C17 C16 . . . . 177.2(3) ?
C6 C8 C17 C16 . . . . -6.1(5) ?
